data_7711758
loop_
_publ_author_name
'Luz, Christian'
'Glok, Eduard'
'Horrer, G\"unther'
'Radius, Udo'

_publ_section_title
;
 N Heterocyclic Carbene and Cyclic (Alkyl)(amino)carbene Complexes of
 Molybdenum(IV) and Tungsten(IV)
;
_journal_name_full 'Dalton Transactions'
_journal_paper_doi 10.1039/D2DT03409C
_journal_year 2022
_chemical_formula_moiety 'C42 H48 Cl4 Mo N4, C6 H6'
_chemical_formula_sum 'C48 H54 Cl4 Mo N4'
_chemical_formula_weight 924.69
_space_group_crystal_system triclinic
_space_group_IT_number 2
_space_group_name_Hall '-P 1'
_space_group_name_H-M_alt 'P -1'
_atom_sites_solution_hydrogens geom
_atom_sites_solution_primary dual
_atom_sites_solution_secondary difmap
_audit_creation_method SHELXL-2018/3
_audit_update_record
;
2022-10-20 deposited with the CCDC.	2022-11-14 downloaded from the CCDC.
;
_cell_angle_alpha 76.0300(10)
_cell_angle_beta 82.0510(10)
_cell_angle_gamma 75.7880(10)
_cell_formula_units_Z 2
_cell_length_a 12.48570(10)
_cell_length_b 12.6008(2)
_cell_length_c 15.2630(2)
_cell_measurement_reflns_used 29654
_cell_measurement_temperature 100(2)
_cell_measurement_theta_max 77.4390
_cell_measurement_theta_min 3.0360
_cell_volume 2250.99(5)
_computing_cell_refinement 'CrysAlisPro 1.171.40.53 (Rigaku OD, 2019)'
_computing_data_collection 'CrysAlisPro 1.171.40.53 (Rigaku OD, 2019)'
_computing_data_reduction 'CrysAlisPro 1.171.40.53 (Rigaku OD, 2019)'
_computing_molecular_graphics 'ShelXLe (Huebschle et all, 2011)'
_computing_publication_material 'SHELXL-2014/6 (Sheldrick, 2014)'
_computing_structure_refinement 'SHELXL-2018/3 (Sheldrick, 2018)'
_computing_structure_solution 'SHELXT 2014/5 (Sheldrick, 2014)'
_diffrn_ambient_temperature 100(2)
_diffrn_measured_fraction_theta_full 0.999
_diffrn_measured_fraction_theta_max 0.986
_diffrn_measurement_device_type 'XtaLAB Synergy, Dualflex, HyPix'
_diffrn_measurement_method '\w scans'
_diffrn_radiation_type CuK\a
_diffrn_radiation_wavelength 1.54184
_diffrn_reflns_av_R_equivalents 0.0427
_diffrn_reflns_av_unetI/netI 0.0309
_diffrn_reflns_Laue_measured_fraction_full 0.999
_diffrn_reflns_Laue_measured_fraction_max 0.986
_diffrn_reflns_limit_h_max 15
_diffrn_reflns_limit_h_min -15
_diffrn_reflns_limit_k_max 14
_diffrn_reflns_limit_k_min -15
_diffrn_reflns_limit_l_max 18
_diffrn_reflns_limit_l_min -19
_diffrn_reflns_number 46566
_diffrn_reflns_point_group_measured_fraction_full 0.999
_diffrn_reflns_point_group_measured_fraction_max 0.986
_diffrn_reflns_theta_full 72.000
_diffrn_reflns_theta_max 77.612
_diffrn_reflns_theta_min 2.994
_diffrn_source 'micro-focus sealed X-ray tube'
_exptl_absorpt_coefficient_mu 4.851
_exptl_absorpt_correction_T_max 1.000
_exptl_absorpt_correction_T_min 0.177
_exptl_absorpt_correction_type gaussian
_exptl_absorpt_process_details
;
CrysAlisPro 1.171.41.73a (Rigaku Oxford Diffraction, 2020)
Numerical absorption correction based on gaussian integration over
a multifaceted crystal model
Empirical absorption correction using spherical harmonics,
implemented in SCALE3 ABSPACK scaling algorithm.
;
_exptl_crystal_colour orange
_exptl_crystal_density_diffrn 1.364
_exptl_crystal_description block
_exptl_crystal_F_000 960
_exptl_crystal_size_max 0.380
_exptl_crystal_size_mid 0.210
_exptl_crystal_size_min 0.120
_refine_diff_density_max 0.388
_refine_diff_density_min -0.791
_refine_diff_density_rms 0.065
_refine_ls_extinction_method none
_refine_ls_goodness_of_fit_ref 1.084
_refine_ls_hydrogen_treatment constr
_refine_ls_matrix_type full
_refine_ls_number_parameters 526
_refine_ls_number_reflns 9443
_refine_ls_number_restraints 0
_refine_ls_restrained_S_all 1.084
_refine_ls_R_factor_all 0.0313
_refine_ls_R_factor_gt 0.0299
_refine_ls_shift/su_max 0.001
_refine_ls_shift/su_mean 0.000
_refine_ls_structure_factor_coef Fsqd
_refine_ls_weighting_details 'w=1/[\s^2^(Fo^2^)+(0.0409P)^2^+1.0657P] where P=(Fo^2^+2Fc^2^)/3'
_refine_ls_weighting_scheme calc
_refine_ls_wR_factor_gt 0.0786
_refine_ls_wR_factor_ref 0.0796
_reflns_Friedel_coverage 0.000
_reflns_number_gt 8913
_reflns_number_total 9443
_reflns_threshold_expression 'I > 2\s(I)'
_cod_data_source_file d2dt03409c2.cif
_cod_data_source_block compound_1
_cod_database_code 7711758
_shelx_shelxl_version_number 2018/3
_shelx_space_group_comment
;
The symmetry employed for this shelxl refinement is uniquely defined
by the following loop, which should always be used as a source of
symmetry information in preference to the above space-group names.
They are only intended as comments.
;
_shelx_estimated_absorpt_t_min 0.260
_shelx_estimated_absorpt_t_max 0.594

loop_
_space_group_symop_operation_xyz
'x, y, z'
'-x, -y, -z'

loop_
_atom_site_label
_atom_site_type_symbol
_atom_site_fract_x
_atom_site_fract_y
_atom_site_fract_z
_atom_site_U_iso_or_equiv
_atom_site_adp_type
_atom_site_occupancy
_atom_site_site_symmetry_order
_atom_site_calc_flag
_atom_site_refinement_flags_posn
_atom_site_refinement_flags_adp
_atom_site_refinement_flags_occupancy
_atom_site_disorder_assembly
_atom_site_disorder_group
Mo01 Mo 0.72632(2) 0.74565(2) 0.26190(2) 0.01633(5) Uani 1 1 d . . . . .
Cl02 Cl 0.75042(4) 0.55122(3) 0.32292(3) 0.02470(10) Uani 1 1 d . . . . .
Cl03 Cl 0.90039(3) 0.74123(4) 0.30268(3) 0.02775(10) Uani 1 1 d . . . . .
Cl04 Cl 0.57214(3) 0.73573(4) 0.19431(3) 0.02553(10) Uani 1 1 d . . . . .
Cl05 Cl 0.67487(4) 0.94076(3) 0.22535(3) 0.03014(11) Uani 1 1 d . . . . .
N006 N 0.83239(12) 0.81591(12) 0.04908(10) 0.0205(3) Uani 1 1 d . . . . .
N007 N 0.68050(12) 0.75425(12) 0.48138(10) 0.0208(3) Uani 1 1 d . . . . .
N008 N 0.88940(12) 0.63908(12) 0.09778(10) 0.0213(3) Uani 1 1 d . . . . .
N009 N 0.52501(12) 0.77748(13) 0.42705(10) 0.0213(3) Uani 1 1 d . . . . .
C00A C 0.77923(14) 0.93380(14) 0.03041(11) 0.0197(3) Uani 1 1 d . . . . .
C00B C 0.43315(14) 0.79920(15) 0.37210(12) 0.0206(3) Uani 1 1 d . . . . .
C00C C 0.79417(14) 0.74914(15) 0.49636(12) 0.0206(3) Uani 1 1 d . . . . .
C00D C 0.39168(14) 0.70897(15) 0.36492(12) 0.0219(3) Uani 1 1 d . . . . .
C00E C 0.83274(16) 0.84768(16) 0.47602(12) 0.0239(4) Uani 1 1 d . . . . .
C00F C 0.90863(16) 0.52243(15) 0.14361(12) 0.0232(4) Uani 1 1 d . . . . .
C00G C 0.82929(15) 1.00958(15) 0.05343(12) 0.0216(3) Uani 1 1 d . . . . .
C00H C 0.68676(15) 0.96852(16) -0.01984(12) 0.0230(4) Uani 1 1 d . . . . .
C00I C 0.29931(15) 0.73142(16) 0.31589(13) 0.0251(4) Uani 1 1 d . . . . .
H00I H 0.270642 0.670861 0.309221 0.030 Uiso 1 1 calc R U . . .
C00J C 0.59956(16) 0.75917(17) 0.55316(12) 0.0262(4) Uani 1 1 d . . . . .
H00J H 0.610836 0.753283 0.614596 0.031 Uiso 1 1 calc R U . . .
C00K C 0.94308(16) 0.83900(16) 0.49087(13) 0.0258(4) Uani 1 1 d . . . . .
H00K H 0.971499 0.905045 0.476913 0.031 Uiso 1 1 calc R U . . .
C00L C 0.78158(16) 1.12309(15) 0.02753(13) 0.0254(4) Uani 1 1 d . . . . .
H00L H 0.813829 1.176119 0.043247 0.030 Uiso 1 1 calc R U . . .
C00M C 0.24842(16) 0.84026(18) 0.27666(14) 0.0293(4) Uani 1 1 d . . . . .
C00N C 0.63669(14) 0.76372(13) 0.40194(12) 0.0179(3) Uani 1 1 d . . . . .
C00O C 0.83597(16) 0.45888(16) 0.13252(13) 0.0266(4) Uani 1 1 d . . . . .
C00P C 1.01218(16) 0.73724(17) 0.52524(13) 0.0261(4) Uani 1 1 d . . . . .
C00Q C 0.38190(15) 0.91006(16) 0.33650(13) 0.0249(4) Uani 1 1 d . . . . .
C00R C 0.85937(15) 0.64522(15) 0.53542(12) 0.0224(4) Uani 1 1 d . . . . .
C00S C 0.68776(17) 1.16124(16) -0.02085(13) 0.0286(4) Uani 1 1 d . . . . .
C00T C 0.64208(16) 1.08296(16) -0.04416(13) 0.0274(4) Uani 1 1 d . . . . .
H00T H 0.578518 1.108308 -0.077676 0.033 Uiso 1 1 calc R U . . .
C00U C 1.00544(17) 0.47396(17) 0.18780(14) 0.0303(4) Uani 1 1 d . . . . .
C00V C 0.90422(17) 0.77572(16) -0.01946(13) 0.0292(4) Uani 1 1 d . . . . .
H00V H 0.924375 0.818466 -0.077029 0.035 Uiso 1 1 calc R U . . .
C00W C 1.13232(16) 0.72963(18) 0.53671(14) 0.0302(4) Uani 1 1 d . . . . .
H00A H 1.148412 0.691820 0.599074 0.045 Uiso 1 1 calc R U . . .
H00B H 1.146434 0.805261 0.523816 0.045 Uiso 1 1 calc R U . . .
H00C H 1.180017 0.686868 0.494667 0.045 Uiso 1 1 calc R U . . .
C00X C 0.81306(16) 0.54105(16) 0.56226(13) 0.0269(4) Uani 1 1 d . . . . .
H00D H 0.872244 0.475958 0.582958 0.040 Uiso 1 1 calc R U . . .
H00E H 0.782718 0.530338 0.509932 0.040 Uiso 1 1 calc R U . . .
H00F H 0.754125 0.549131 0.611324 0.040 Uiso 1 1 calc R U . . .
C00Y C 0.50238(16) 0.77382(17) 0.51913(13) 0.0275(4) Uani 1 1 d . . . . .
H00Y H 0.431442 0.780442 0.551865 0.033 Uiso 1 1 calc R U . . .
C00Z C 0.96835(15) 0.64135(16) 0.54904(13) 0.0249(4) Uani 1 1 d . . . . .
H00Z H 1.014042 0.571723 0.575174 0.030 Uiso 1 1 calc R U . . .
C010 C 0.8606(2) 0.34436(17) 0.17199(15) 0.0355(5) Uani 1 1 d . . . . .
H010 H 0.812081 0.299531 0.165966 0.043 Uiso 1 1 calc R U . . .
C011 C 0.93958(17) 0.66550(16) 0.01100(13) 0.0287(4) Uani 1 1 d . . . . .
H011 H 0.989609 0.614888 -0.020798 0.034 Uiso 1 1 calc R U . . .
C012 C 0.93011(16) 0.97048(16) 0.10624(13) 0.0270(4) Uani 1 1 d . . . . .
H01A H 0.965724 1.033246 0.100686 0.041 Uiso 1 1 calc R U . . .
H01B H 0.982331 0.910231 0.082277 0.041 Uiso 1 1 calc R U . . .
H01C H 0.907960 0.942484 0.170185 0.041 Uiso 1 1 calc R U . . .
C013 C 0.82189(13) 0.73206(14) 0.12349(11) 0.0177(3) Uani 1 1 d . . . . .
C014 C 0.76295(17) 0.96012(16) 0.43524(15) 0.0300(4) Uani 1 1 d . . . . .
H01D H 0.776563 1.017759 0.462755 0.045 Uiso 1 1 calc R U . . .
H01E H 0.684364 0.957430 0.446685 0.045 Uiso 1 1 calc R U . . .
H01F H 0.782533 0.978283 0.369760 0.045 Uiso 1 1 calc R U . . .
C015 C 0.42114(18) 1.00745(17) 0.35152(16) 0.0341(5) Uani 1 1 d . . . . .
H01G H 0.370063 1.077636 0.326699 0.051 Uiso 1 1 calc R U . . .
H01H H 0.495538 1.007608 0.321024 0.051 Uiso 1 1 calc R U . . .
H01I H 0.423388 1.000589 0.416609 0.051 Uiso 1 1 calc R U . . .
C016 C 0.73748(18) 0.51194(18) 0.07842(16) 0.0347(5) Uani 1 1 d . . . . .
H01J H 0.700601 0.453840 0.072972 0.052 Uiso 1 1 calc R U . . .
H01K H 0.762019 0.550403 0.017911 0.052 Uiso 1 1 calc R U . . .
H01L H 0.685487 0.566222 0.109062 0.052 Uiso 1 1 calc R U . . .
C017 C 0.40982(19) 0.74666(19) 0.76050(16) 0.0387(5) Uani 1 1 d . . . . .
H017 H 0.350591 0.806548 0.738368 0.046 Uiso 1 1 calc R U . . .
C018 C 0.29054(16) 0.92806(17) 0.28788(14) 0.0297(4) Uani 1 1 d . . . . .
H018 H 0.255712 1.002779 0.261441 0.036 Uiso 1 1 calc R U . . .
C019 C 0.44296(16) 0.59162(16) 0.41126(14) 0.0287(4) Uani 1 1 d . . . . .
H01M H 0.407834 0.538705 0.394425 0.043 Uiso 1 1 calc R U . . .
H01N H 0.432011 0.584670 0.477056 0.043 Uiso 1 1 calc R U . . .
H01O H 0.522509 0.574861 0.392546 0.043 Uiso 1 1 calc R U . . .
C01A C 0.9532(2) 0.29399(18) 0.21961(15) 0.0410(6) Uani 1 1 d . . . . .
C01B C 0.63904(18) 0.88542(18) -0.04977(14) 0.0316(4) Uani 1 1 d . . . . .
H01P H 0.570148 0.924265 -0.078106 0.047 Uiso 1 1 calc R U . . .
H01Q H 0.623496 0.827487 0.002921 0.047 Uiso 1 1 calc R U . . .
H01R H 0.692455 0.850505 -0.093595 0.047 Uiso 1 1 calc R U . . .
C01C C 0.14671(17) 0.8636(2) 0.22589(16) 0.0399(5) Uani 1 1 d . . . . .
H01S H 0.151053 0.924027 0.172250 0.060 Uiso 1 1 calc R U . . .
H01T H 0.080318 0.886147 0.265395 0.060 Uiso 1 1 calc R U . . .
H01U H 0.142725 0.795681 0.207070 0.060 Uiso 1 1 calc R U . . .
C01D C 1.0251(2) 0.35943(18) 0.22600(14) 0.0395(5) Uani 1 1 d . . . . .
H01V H 1.089702 0.325173 0.257376 0.047 Uiso 1 1 calc R U . . .
C01E C 0.6399(2) 1.28480(18) -0.05048(17) 0.0421(5) Uani 1 1 d . . . . .
H01W H 0.645783 1.306199 -0.116812 0.063 Uiso 1 1 calc R U . . .
H01X H 0.681053 1.327017 -0.026521 0.063 Uiso 1 1 calc R U . . .
H01Y H 0.561781 1.301675 -0.027414 0.063 Uiso 1 1 calc R U . . .
C01F C 0.4206(2) 0.6417(2) 0.74233(16) 0.0421(5) Uani 1 1 d . . . . .
H01Z H 0.368644 0.629482 0.707953 0.051 Uiso 1 1 calc R U . . .
C01G C 0.5076(2) 0.55446(19) 0.77445(18) 0.0439(6) Uani 1 1 d . . . . .
H012 H 0.514766 0.482087 0.763001 0.053 Uiso 1 1 calc R U . . .
C01H C 0.4843(2) 0.76375(19) 0.81017(17) 0.0443(6) Uani 1 1 d . . . . .
H013 H 0.475905 0.835163 0.823838 0.053 Uiso 1 1 calc R U . . .
C01I C 1.08741(19) 0.5413(2) 0.19235(18) 0.0433(6) Uani 1 1 d . . . . .
H014 H 1.145898 0.494528 0.230484 0.065 Uiso 1 1 calc R U . . .
H015 H 1.049597 0.606050 0.218337 0.065 Uiso 1 1 calc R U . . .
H016 H 1.120297 0.567491 0.131193 0.065 Uiso 1 1 calc R U . . .
C01J C 0.5825(2) 0.5736(2) 0.8226(2) 0.0559(7) Uani 1 1 d . . . . .
H019 H 0.642859 0.514596 0.843993 0.067 Uiso 1 1 calc R U . . .
C01K C 0.5711(3) 0.6784(2) 0.8404(2) 0.0602(8) Uani 1 1 d . . . . .
H020 H 0.623786 0.691242 0.873719 0.072 Uiso 1 1 calc R U . . .
C01L C 0.9771(3) 0.1698(2) 0.26238(17) 0.0613(9) Uani 1 1 d . . . . .
H021 H 1.050310 0.133647 0.238294 0.092 Uiso 1 1 calc R U . . .
H022 H 0.920487 0.136091 0.248274 0.092 Uiso 1 1 calc R U . . .
H023 H 0.976104 0.159200 0.328218 0.092 Uiso 1 1 calc R U . . .

loop_
_atom_site_aniso_label
_atom_site_aniso_U_11
_atom_site_aniso_U_22
_atom_site_aniso_U_33
_atom_site_aniso_U_23
_atom_site_aniso_U_13
_atom_site_aniso_U_12
Mo01 0.01672(8) 0.01705(8) 0.01432(8) -0.00242(5) -0.00039(5) -0.00351(5)
Cl02 0.0317(2) 0.01748(19) 0.0207(2) -0.00158(15) 0.00125(16) -0.00193(16)
Cl03 0.01966(19) 0.0447(3) 0.0215(2) -0.00912(18) -0.00058(15) -0.01049(17)
Cl04 0.01858(19) 0.0382(2) 0.0195(2) -0.00588(17) -0.00248(15) -0.00569(16)
Cl05 0.0410(2) 0.0178(2) 0.0247(2) -0.00196(16) 0.00822(18) -0.00237(17)
N006 0.0234(7) 0.0191(7) 0.0176(7) -0.0033(6) 0.0026(6) -0.0048(6)
N007 0.0219(7) 0.0242(7) 0.0168(7) -0.0047(6) -0.0015(6) -0.0060(6)
N008 0.0232(7) 0.0183(7) 0.0213(7) -0.0057(6) 0.0029(6) -0.0037(6)
N009 0.0199(7) 0.0278(8) 0.0162(7) -0.0049(6) 0.0000(6) -0.0059(6)
C00A 0.0228(8) 0.0195(8) 0.0140(8) -0.0002(6) 0.0015(6) -0.0045(6)
C00B 0.0164(7) 0.0268(9) 0.0171(8) -0.0045(7) 0.0001(6) -0.0031(6)
C00C 0.0222(8) 0.0274(9) 0.0144(8) -0.0059(7) -0.0023(6) -0.0076(7)
C00D 0.0193(8) 0.0256(9) 0.0186(8) -0.0019(7) 0.0025(6) -0.0057(7)
C00E 0.0285(9) 0.0257(9) 0.0186(8) -0.0058(7) -0.0017(7) -0.0075(7)
C00F 0.0282(9) 0.0184(8) 0.0197(9) -0.0056(7) 0.0047(7) -0.0016(7)
C00G 0.0227(8) 0.0243(9) 0.0170(8) -0.0016(7) -0.0012(6) -0.0071(7)
C00H 0.0245(8) 0.0282(9) 0.0162(8) -0.0020(7) -0.0006(7) -0.0094(7)
C00I 0.0215(8) 0.0304(9) 0.0239(9) -0.0045(7) 0.0016(7) -0.0100(7)
C00J 0.0285(9) 0.0359(10) 0.0153(8) -0.0070(7) 0.0012(7) -0.0092(8)
C00K 0.0308(9) 0.0281(9) 0.0228(9) -0.0070(7) -0.0014(7) -0.0135(8)
C00L 0.0330(10) 0.0227(9) 0.0214(9) -0.0021(7) -0.0048(7) -0.0093(7)
C00M 0.0220(9) 0.0374(11) 0.0242(9) 0.0006(8) -0.0025(7) -0.0057(8)
C00N 0.0190(8) 0.0159(7) 0.0174(8) -0.0027(6) 0.0011(6) -0.0039(6)
C00O 0.0322(10) 0.0250(9) 0.0219(9) -0.0079(7) 0.0080(7) -0.0079(7)
C00P 0.0272(9) 0.0346(10) 0.0193(9) -0.0075(7) -0.0016(7) -0.0107(8)
C00Q 0.0216(8) 0.0252(9) 0.0254(9) -0.0054(7) 0.0029(7) -0.0035(7)
C00R 0.0248(8) 0.0262(9) 0.0165(8) -0.0036(7) -0.0006(7) -0.0076(7)
C00S 0.0336(10) 0.0235(9) 0.0244(10) -0.0005(7) -0.0045(8) -0.0017(7)
C00T 0.0246(9) 0.0306(10) 0.0230(9) 0.0001(7) -0.0061(7) -0.0023(7)
C00U 0.0350(10) 0.0296(10) 0.0228(9) -0.0112(8) -0.0022(8) 0.0046(8)
C00V 0.0373(10) 0.0271(9) 0.0198(9) -0.0054(7) 0.0111(8) -0.0083(8)
C00W 0.0268(9) 0.0400(11) 0.0266(10) -0.0083(8) -0.0024(8) -0.0115(8)
C00X 0.0283(9) 0.0267(9) 0.0252(9) -0.0007(7) -0.0041(7) -0.0088(7)
C00Y 0.0261(9) 0.0383(11) 0.0184(9) -0.0091(8) 0.0040(7) -0.0078(8)
C00Z 0.0257(9) 0.0281(9) 0.0199(9) -0.0026(7) -0.0036(7) -0.0058(7)
C010 0.0525(13) 0.0241(9) 0.0297(11) -0.0123(8) 0.0175(9) -0.0133(9)
C011 0.0330(10) 0.0247(9) 0.0249(10) -0.0073(8) 0.0116(8) -0.0059(8)
C012 0.0261(9) 0.0311(10) 0.0234(9) 0.0014(8) -0.0068(7) -0.0101(7)
C013 0.0170(7) 0.0205(8) 0.0161(8) -0.0045(6) -0.0005(6) -0.0048(6)
C014 0.0339(10) 0.0236(9) 0.0332(11) -0.0034(8) -0.0059(8) -0.0087(8)
C015 0.0320(10) 0.0254(10) 0.0438(13) -0.0116(9) 0.0061(9) -0.0051(8)
C016 0.0318(10) 0.0363(11) 0.0411(12) -0.0175(9) 0.0037(9) -0.0120(9)
C017 0.0382(11) 0.0367(11) 0.0338(12) -0.0014(9) 0.0046(9) -0.0044(9)
C018 0.0238(9) 0.0255(9) 0.0318(10) 0.0025(8) -0.0020(8) 0.0004(7)
C019 0.0263(9) 0.0242(9) 0.0318(10) 0.0006(8) -0.0023(8) -0.0051(7)
C01A 0.0653(15) 0.0262(10) 0.0204(10) -0.0047(8) 0.0108(10) 0.0023(10)
C01B 0.0370(11) 0.0389(11) 0.0235(10) -0.0049(8) -0.0045(8) -0.0180(9)
C01C 0.0258(10) 0.0517(13) 0.0372(12) 0.0028(10) -0.0098(9) -0.0075(9)
C01D 0.0519(13) 0.0327(11) 0.0225(10) -0.0078(8) -0.0034(9) 0.0135(10)
C01E 0.0556(14) 0.0232(10) 0.0420(13) 0.0000(9) -0.0148(11) 0.0007(9)
C01F 0.0461(13) 0.0532(14) 0.0327(12) -0.0085(10) 0.0054(10) -0.0268(11)
C01G 0.0570(14) 0.0276(11) 0.0481(14) -0.0115(10) 0.0160(11) -0.0192(10)
C01H 0.0654(16) 0.0267(11) 0.0413(13) -0.0067(9) -0.0063(11) -0.0110(10)
C01I 0.0311(11) 0.0499(14) 0.0509(15) -0.0242(12) -0.0107(10) 0.0044(10)
C01J 0.0504(15) 0.0286(12) 0.081(2) 0.0027(12) -0.0107(14) -0.0061(10)
C01K 0.077(2) 0.0365(13) 0.073(2) 0.0021(13) -0.0375(17) -0.0199(13)
C01L 0.115(3) 0.0244(11) 0.0298(12) -0.0043(9) 0.0126(14) 0.0010(13)

loop_
_atom_type_symbol
_atom_type_description
_atom_type_scat_dispersion_real
_atom_type_scat_dispersion_imag
_atom_type_scat_source
C C 0.0181 0.0091 'International Tables Vol C Tables 4.2.6.8 and 6.1.1.4'
H H 0.0000 0.0000 'International Tables Vol C Tables 4.2.6.8 and 6.1.1.4'
N N 0.0311 0.0180 'International Tables Vol C Tables 4.2.6.8 and 6.1.1.4'
Cl Cl 0.3639 0.7018 'International Tables Vol C Tables 4.2.6.8 and 6.1.1.4'
Mo Mo -0.0483 2.7339 'International Tables Vol C Tables 4.2.6.8 and 6.1.1.4'

loop_
_geom_angle_atom_site_label_1
_geom_angle_atom_site_label_2
_geom_angle_atom_site_label_3
_geom_angle
_geom_angle_site_symmetry_1
_geom_angle_site_symmetry_3
_geom_angle_publ_flag
C013 Mo01 C00N 177.22(6) . . ?
C013 Mo01 Cl03 83.02(4) . . ?
C00N Mo01 Cl03 94.56(4) . . ?
C013 Mo01 Cl05 94.25(4) . . ?
C00N Mo01 Cl05 84.56(4) . . ?
Cl03 Mo01 Cl05 94.290(18) . . ?
C013 Mo01 Cl04 85.26(4) . . ?
C00N Mo01 Cl04 97.24(4) . . ?
Cl03 Mo01 Cl04 167.801(17) . . ?
Cl05 Mo01 Cl04 89.925(18) . . ?
C013 Mo01 Cl02 96.79(4) . . ?
C00N Mo01 Cl02 84.54(4) . . ?
Cl03 Mo01 Cl02 90.170(17) . . ?
Cl05 Mo01 Cl02 168.521(16) . . ?
Cl04 Mo01 Cl02 87.869(16) . . ?
C013 N006 C00V 111.59(15) . . ?
C013 N006 C00A 131.11(14) . . ?
C00V N006 C00A 117.24(15) . . ?
C00N N007 C00J 111.91(15) . . ?
C00N N007 C00C 128.73(15) . . ?
C00J N007 C00C 119.16(15) . . ?
C013 N008 C011 111.66(15) . . ?
C013 N008 C00F 130.50(15) . . ?
C011 N008 C00F 117.69(15) . . ?
C00N N009 C00Y 111.47(15) . . ?
C00N N009 C00B 129.85(15) . . ?
C00Y N009 C00B 118.61(15) . . ?
C00G C00A C00H 122.30(16) . . ?
C00G C00A N006 119.07(15) . . ?
C00H C00A N006 118.17(16) . . ?
C00D C00B C00Q 122.22(16) . . ?
C00D C00B N009 118.47(16) . . ?
C00Q C00B N009 118.95(16) . . ?
C00E C00C C00R 122.35(16) . . ?
C00E C00C N007 119.19(16) . . ?
C00R C00C N007 118.38(15) . . ?
C00B C00D C00I 118.02(17) . . ?
C00B C00D C019 120.69(16) . . ?
C00I C00D C019 121.26(17) . . ?
C00C C00E C00K 117.38(17) . . ?
C00C C00E C014 122.85(17) . . ?
C00K C00E C014 119.70(17) . . ?
C00U C00F C00O 122.19(18) . . ?
C00U C00F N008 119.21(17) . . ?
C00O C00F N008 118.13(17) . . ?
C00L C00G C00A 117.75(16) . . ?
C00L C00G C012 120.77(16) . . ?
C00A C00G C012 121.47(16) . . ?
C00T C00H C00A 117.74(17) . . ?
C00T C00H C01B 120.86(17) . . ?
C00A C00H C01B 121.36(17) . . ?
C00M C00I C00D 121.42(18) . . ?
C00M C00I H00I 119.3 . . ?
C00D C00I H00I 119.3 . . ?
C00Y C00J N007 106.72(16) . . ?
C00Y C00J H00J 126.6 . . ?
N007 C00J H00J 126.6 . . ?
C00P C00K C00E 122.18(17) . . ?
C00P C00K H00K 118.9 . . ?
C00E C00K H00K 118.9 . . ?
C00G C00L C00S 121.80(17) . . ?
C00G C00L H00L 119.1 . . ?
C00S C00L H00L 119.1 . . ?
C00I C00M C018 118.62(17) . . ?
C00I C00M C01C 120.87(19) . . ?
C018 C00M C01C 120.47(19) . . ?
N007 C00N N009 102.93(14) . . ?
N007 C00N Mo01 129.29(12) . . ?
N009 C00N Mo01 127.58(12) . . ?
C010 C00O C00F 117.25(19) . . ?
C010 C00O C016 121.84(19) . . ?
C00F C00O C016 120.89(17) . . ?
C00K C00P C00Z 118.47(17) . . ?
C00K C00P C00W 121.03(17) . . ?
C00Z C00P C00W 120.50(18) . . ?
C018 C00Q C00B 117.49(17) . . ?
C018 C00Q C015 120.53(18) . . ?
C00B C00Q C015 121.97(17) . . ?
C00Z C00R C00C 117.82(17) . . ?
C00Z C00R C00X 120.96(17) . . ?
C00C C00R C00X 121.23(16) . . ?
C00T C00S C00L 118.53(17) . . ?
C00T C00S C01E 120.78(18) . . ?
C00L C00S C01E 120.64(19) . . ?
C00S C00T C00H 121.84(17) . . ?
C00S C00T H00T 119.1 . . ?
C00H C00T H00T 119.1 . . ?
C01D C00U C00F 117.7(2) . . ?
C01D C00U C01I 120.6(2) . . ?
C00F C00U C01I 121.63(19) . . ?
C011 C00V N006 106.93(16) . . ?
C011 C00V H00V 126.5 . . ?
N006 C00V H00V 126.5 . . ?
C00P C00W H00A 109.5 . . ?
C00P C00W H00B 109.5 . . ?
H00A C00W H00B 109.5 . . ?
C00P C00W H00C 109.5 . . ?
H00A C00W H00C 109.5 . . ?
H00B C00W H00C 109.5 . . ?
C00R C00X H00D 109.5 . . ?
C00R C00X H00E 109.5 . . ?
H00D C00X H00E 109.5 . . ?
C00R C00X H00F 109.5 . . ?
H00D C00X H00F 109.5 . . ?
H00E C00X H00F 109.5 . . ?
C00J C00Y N009 106.96(16) . . ?
C00J C00Y H00Y 126.5 . . ?
N009 C00Y H00Y 126.5 . . ?
C00R C00Z C00P 121.64(17) . . ?
C00R C00Z H00Z 119.2 . . ?
C00P C00Z H00Z 119.2 . . ?
C01A C010 C00O 122.2(2) . . ?
C01A C010 H010 118.9 . . ?
C00O C010 H010 118.9 . . ?
C00V C011 N008 106.92(16) . . ?
C00V C011 H011 126.5 . . ?
N008 C011 H011 126.5 . . ?
C00G C012 H01A 109.5 . . ?
C00G C012 H01B 109.5 . . ?
H01A C012 H01B 109.5 . . ?
C00G C012 H01C 109.5 . . ?
H01A C012 H01C 109.5 . . ?
H01B C012 H01C 109.5 . . ?
N006 C013 N008 102.90(14) . . ?
N006 C013 Mo01 128.55(12) . . ?
N008 C013 Mo01 128.37(12) . . ?
C00E C014 H01D 109.5 . . ?
C00E C014 H01E 109.5 . . ?
H01D C014 H01E 109.5 . . ?
C00E C014 H01F 109.5 . . ?
H01D C014 H01F 109.5 . . ?
H01E C014 H01F 109.5 . . ?
C00Q C015 H01G 109.5 . . ?
C00Q C015 H01H 109.5 . . ?
H01G C015 H01H 109.5 . . ?
C00Q C015 H01I 109.5 . . ?
H01G C015 H01I 109.5 . . ?
H01H C015 H01I 109.5 . . ?
C00O C016 H01J 109.5 . . ?
C00O C016 H01K 109.5 . . ?
H01J C016 H01K 109.5 . . ?
C00O C016 H01L 109.5 . . ?
H01J C016 H01L 109.5 . . ?
H01K C016 H01L 109.5 . . ?
C01H C017 C01F 119.9(2) . . ?
C01H C017 H017 120.1 . . ?
C01F C017 H017 120.1 . . ?
C00Q C018 C00M 122.12(18) . . ?
C00Q C018 H018 118.9 . . ?
C00M C018 H018 118.9 . . ?
C00D C019 H01M 109.5 . . ?
C00D C019 H01N 109.5 . . ?
H01M C019 H01N 109.5 . . ?
C00D C019 H01O 109.5 . . ?
H01M C019 H01O 109.5 . . ?
H01N C019 H01O 109.5 . . ?
C010 C01A C01D 118.5(2) . . ?
C010 C01A C01L 121.0(3) . . ?
C01D C01A C01L 120.5(2) . . ?
C00H C01B H01P 109.5 . . ?
C00H C01B H01Q 109.5 . . ?
H01P C01B H01Q 109.5 . . ?
C00H C01B H01R 109.5 . . ?
H01P C01B H01R 109.5 . . ?
H01Q C01B H01R 109.5 . . ?
C00M C01C H01S 109.5 . . ?
C00M C01C H01T 109.5 . . ?
H01S C01C H01T 109.5 . . ?
C00M C01C H01U 109.5 . . ?
H01S C01C H01U 109.5 . . ?
H01T C01C H01U 109.5 . . ?
C01A C01D C00U 122.0(2) . . ?
C01A C01D H01V 119.0 . . ?
C00U C01D H01V 119.0 . . ?
C00S C01E H01W 109.5 . . ?
C00S C01E H01X 109.5 . . ?
H01W C01E H01X 109.5 . . ?
C00S C01E H01Y 109.5 . . ?
H01W C01E H01Y 109.5 . . ?
H01X C01E H01Y 109.5 . . ?
C017 C01F C01G 119.9(2) . . ?
C017 C01F H01Z 120.0 . . ?
C01G C01F H01Z 120.0 . . ?
C01J C01G C01F 119.4(2) . . ?
C01J C01G H012 120.3 . . ?
C01F C01G H012 120.3 . . ?
C017 C01H C01K 120.2(2) . . ?
C017 C01H H013 119.9 . . ?
C01K C01H H013 119.9 . . ?
C00U C01I H014 109.5 . . ?
C00U C01I H015 109.5 . . ?
H014 C01I H015 109.5 . . ?
C00U C01I H016 109.5 . . ?
H014 C01I H016 109.5 . . ?
H015 C01I H016 109.5 . . ?
C01G C01J C01K 120.3(2) . . ?
C01G C01J H019 119.9 . . ?
C01K C01J H019 119.9 . . ?
C01H C01K C01J 120.3(3) . . ?
C01H C01K H020 119.9 . . ?
C01J C01K H020 119.9 . . ?
C01A C01L H021 109.5 . . ?
C01A C01L H022 109.5 . . ?
H021 C01L H022 109.5 . . ?
C01A C01L H023 109.5 . . ?
H021 C01L H023 109.5 . . ?
H022 C01L H023 109.5 . . ?

loop_
_geom_bond_atom_site_label_1
_geom_bond_atom_site_label_2
_geom_bond_distance
_geom_bond_site_symmetry_2
_geom_bond_publ_flag
Mo01 C013 2.3006(17) . ?
Mo01 C00N 2.3068(17) . ?
Mo01 Cl03 2.3263(4) . ?
Mo01 Cl05 2.3302(4) . ?
Mo01 Cl04 2.3484(4) . ?
Mo01 Cl02 2.3610(4) . ?
N006 C013 1.368(2) . ?
N006 C00V 1.389(2) . ?
N006 C00A 1.446(2) . ?
N007 C00N 1.366(2) . ?
N007 C00J 1.386(2) . ?
N007 C00C 1.452(2) . ?
N008 C013 1.372(2) . ?
N008 C011 1.385(2) . ?
N008 C00F 1.444(2) . ?
N009 C00N 1.374(2) . ?
N009 C00Y 1.387(2) . ?
N009 C00B 1.447(2) . ?
C00A C00G 1.393(2) . ?
C00A C00H 1.396(2) . ?
C00B C00D 1.392(3) . ?
C00B C00Q 1.395(3) . ?
C00C C00E 1.391(3) . ?
C00C C00R 1.402(3) . ?
C00D C00I 1.395(3) . ?
C00D C019 1.501(3) . ?
C00E C00K 1.400(3) . ?
C00E C014 1.507(3) . ?
C00F C00U 1.398(3) . ?
C00F C00O 1.399(3) . ?
C00G C00L 1.390(3) . ?
C00G C012 1.504(2) . ?
C00H C00T 1.390(3) . ?
C00H C01B 1.508(3) . ?
C00I C00M 1.387(3) . ?
C00I H00I 0.9500 . ?
C00J C00Y 1.339(3) . ?
C00J H00J 0.9500 . ?
C00K C00P 1.386(3) . ?
C00K H00K 0.9500 . ?
C00L C00S 1.393(3) . ?
C00L H00L 0.9500 . ?
C00M C018 1.390(3) . ?
C00M C01C 1.509(3) . ?
C00O C010 1.398(3) . ?
C00O C016 1.500(3) . ?
C00P C00Z 1.396(3) . ?
C00P C00W 1.511(3) . ?
C00Q C018 1.389(3) . ?
C00Q C015 1.504(3) . ?
C00R C00Z 1.392(3) . ?
C00R C00X 1.508(3) . ?
C00S C00T 1.388(3) . ?
C00S C01E 1.505(3) . ?
C00T H00T 0.9500 . ?
C00U C01D 1.394(3) . ?
C00U C01I 1.499(3) . ?
C00V C011 1.336(3) . ?
C00V H00V 0.9500 . ?
C00W H00A 0.9800 . ?
C00W H00B 0.9800 . ?
C00W H00C 0.9800 . ?
C00X H00D 0.9800 . ?
C00X H00E 0.9800 . ?
C00X H00F 0.9800 . ?
C00Y H00Y 0.9500 . ?
C00Z H00Z 0.9500 . ?
C010 C01A 1.385(4) . ?
C010 H010 0.9500 . ?
C011 H011 0.9500 . ?
C012 H01A 0.9800 . ?
C012 H01B 0.9800 . ?
C012 H01C 0.9800 . ?
C014 H01D 0.9800 . ?
C014 H01E 0.9800 . ?
C014 H01F 0.9800 . ?
C015 H01G 0.9800 . ?
C015 H01H 0.9800 . ?
C015 H01I 0.9800 . ?
C016 H01J 0.9800 . ?
C016 H01K 0.9800 . ?
C016 H01L 0.9800 . ?
C017 C01H 1.363(4) . ?
C017 C01F 1.387(3) . ?
C017 H017 0.9500 . ?
C018 H018 0.9500 . ?
C019 H01M 0.9800 . ?
C019 H01N 0.9800 . ?
C019 H01O 0.9800 . ?
C01A C01D 1.386(4) . ?
C01A C01L 1.516(3) . ?
C01B H01P 0.9800 . ?
C01B H01Q 0.9800 . ?
C01B H01R 0.9800 . ?
C01C H01S 0.9800 . ?
C01C H01T 0.9800 . ?
C01C H01U 0.9800 . ?
C01D H01V 0.9500 . ?
C01E H01W 0.9800 . ?
C01E H01X 0.9800 . ?
C01E H01Y 0.9800 . ?
C01F C01G 1.388(4) . ?
C01F H01Z 0.9500 . ?
C01G C01J 1.364(4) . ?
C01G H012 0.9500 . ?
C01H C01K 1.368(4) . ?
C01H H013 0.9500 . ?
C01I H014 0.9800 . ?
C01I H015 0.9800 . ?
C01I H016 0.9800 . ?
C01J C01K 1.381(4) . ?
C01J H019 0.9500 . ?
C01K H020 0.9500 . ?
C01L H021 0.9800 . ?
C01L H022 0.9800 . ?
C01L H023 0.9800 . ?

loop_
_geom_torsion_atom_site_label_1
_geom_torsion_atom_site_label_2
_geom_torsion_atom_site_label_3
_geom_torsion_atom_site_label_4
_geom_torsion
_geom_torsion_site_symmetry_1
_geom_torsion_site_symmetry_2
_geom_torsion_site_symmetry_3
_geom_torsion_site_symmetry_4
_geom_torsion_publ_flag
C013 N006 C00A C00G 90.5(2) . . . . ?
C00V N006 C00A C00G -92.2(2) . . . . ?
C013 N006 C00A C00H -97.1(2) . . . . ?
C00V N006 C00A C00H 80.2(2) . . . . ?
C00N N009 C00B C00D 96.7(2) . . . . ?
C00Y N009 C00B C00D -86.6(2) . . . . ?
C00N N009 C00B C00Q -90.2(2) . . . . ?
C00Y N009 C00B C00Q 86.6(2) . . . . ?
C00N N007 C00C C00E 78.5(2) . . . . ?
C00J N007 C00C C00E -95.9(2) . . . . ?
C00N N007 C00C C00R -104.8(2) . . . . ?
C00J N007 C00C C00R 80.8(2) . . . . ?
C00Q C00B C00D C00I 3.6(3) . . . . ?
N009 C00B C00D C00I 176.56(16) . . . . ?
C00Q C00B C00D C019 -174.41(17) . . . . ?
N009 C00B C00D C019 -1.5(3) . . . . ?
C00R C00C C00E C00K 3.9(3) . . . . ?
N007 C00C C00E C00K -179.57(16) . . . . ?
C00R C00C C00E C014 -179.13(17) . . . . ?
N007 C00C C00E C014 -2.6(3) . . . . ?
C013 N008 C00F C00U -102.2(2) . . . . ?
C011 N008 C00F C00U 82.7(2) . . . . ?
C013 N008 C00F C00O 85.6(2) . . . . ?
C011 N008 C00F C00O -89.6(2) . . . . ?
C00H C00A C00G C00L 2.4(3) . . . . ?
N006 C00A C00G C00L 174.45(16) . . . . ?
C00H C00A C00G C012 -178.92(17) . . . . ?
N006 C00A C00G C012 -6.8(3) . . . . ?
C00G C00A C00H C00T -2.4(3) . . . . ?
N006 C00A C00H C00T -174.53(16) . . . . ?
C00G C00A C00H C01B 175.48(17) . . . . ?
N006 C00A C00H C01B 3.3(3) . . . . ?
C00B C00D C00I C00M -1.2(3) . . . . ?
C019 C00D C00I C00M 176.83(18) . . . . ?
C00N N007 C00J C00Y -1.0(2) . . . . ?
C00C N007 C00J C00Y 174.30(16) . . . . ?
C00C C00E C00K C00P -0.6(3) . . . . ?
C014 C00E C00K C00P -177.74(18) . . . . ?
C00A C00G C00L C00S -0.8(3) . . . . ?
C012 C00G C00L C00S -179.54(18) . . . . ?
C00D C00I C00M C018 -0.7(3) . . . . ?
C00D C00I C00M C01C -178.36(19) . . . . ?
C00J N007 C00N N009 1.43(19) . . . . ?
C00C N007 C00N N009 -173.31(16) . . . . ?
C00J N007 C00N Mo01 -173.64(13) . . . . ?
C00C N007 C00N Mo01 11.6(3) . . . . ?
C00Y N009 C00N N007 -1.35(19) . . . . ?
C00B N009 C00N N007 175.59(17) . . . . ?
C00Y N009 C00N Mo01 173.83(13) . . . . ?
C00B N009 C00N Mo01 -9.2(3) . . . . ?
C00U C00F C00O C010 3.4(3) . . . . ?
N008 C00F C00O C010 175.47(16) . . . . ?
C00U C00F C00O C016 -175.13(17) . . . . ?
N008 C00F C00O C016 -3.1(3) . . . . ?
C00E C00K C00P C00Z -2.6(3) . . . . ?
C00E C00K C00P C00W 177.28(18) . . . . ?
C00D C00B C00Q C018 -4.0(3) . . . . ?
N009 C00B C00Q C018 -176.86(16) . . . . ?
C00D C00B C00Q C015 174.51(17) . . . . ?
N009 C00B C00Q C015 1.6(3) . . . . ?
C00E C00C C00R C00Z -3.7(3) . . . . ?
N007 C00C C00R C00Z 179.71(16) . . . . ?
C00E C00C C00R C00X 176.03(17) . . . . ?
N007 C00C C00R C00X -0.6(3) . . . . ?
C00G C00L C00S C00T -0.6(3) . . . . ?
C00G C00L C00S C01E -178.1(2) . . . . ?
C00L C00S C00T C00H 0.6(3) . . . . ?
C01E C00S C00T C00H 178.1(2) . . . . ?
C00A C00H C00T C00S 0.8(3) . . . . ?
C01B C00H C00T C00S -177.03(18) . . . . ?
C00O C00F C00U C01D -3.7(3) . . . . ?
N008 C00F C00U C01D -175.68(17) . . . . ?
C00O C00F C00U C01I 174.72(18) . . . . ?
N008 C00F C00U C01I 2.8(3) . . . . ?
C013 N006 C00V C011 0.3(2) . . . . ?
C00A N006 C00V C011 -177.49(17) . . . . ?
N007 C00J C00Y N009 0.1(2) . . . . ?
C00N N009 C00Y C00J 0.8(2) . . . . ?
C00B N009 C00Y C00J -176.52(16) . . . . ?
C00C C00R C00Z C00P 0.3(3) . . . . ?
C00X C00R C00Z C00P -179.46(17) . . . . ?
C00K C00P C00Z C00R 2.8(3) . . . . ?
C00W C00P C00Z C00R -177.10(17) . . . . ?
C00F C00O C010 C01A -0.7(3) . . . . ?
C016 C00O C010 C01A 177.91(19) . . . . ?
N006 C00V C011 N008 -0.1(2) . . . . ?
C013 N008 C011 C00V -0.1(2) . . . . ?
C00F N008 C011 C00V 175.93(17) . . . . ?
C00V N006 C013 N008 -0.33(19) . . . . ?
C00A N006 C013 N008 177.03(16) . . . . ?
C00V N006 C013 Mo01 175.13(13) . . . . ?
C00A N006 C013 Mo01 -7.5(3) . . . . ?
C011 N008 C013 N006 0.28(19) . . . . ?
C00F N008 C013 N006 -175.13(17) . . . . ?
C011 N008 C013 Mo01 -175.19(13) . . . . ?
C00F N008 C013 Mo01 9.4(3) . . . . ?
C00B C00Q C018 C00M 1.9(3) . . . . ?
C015 C00Q C018 C00M -176.59(19) . . . . ?
C00I C00M C018 C00Q 0.4(3) . . . . ?
C01C C00M C018 C00Q 178.01(19) . . . . ?
C00O C010 C01A C01D -1.7(3) . . . . ?
C00O C010 C01A C01L 179.45(19) . . . . ?
C010 C01A C01D C00U 1.4(3) . . . . ?
C01L C01A C01D C00U -179.7(2) . . . . ?
C00F C00U C01D C01A 1.2(3) . . . . ?
C01I C00U C01D C01A -177.2(2) . . . . ?
C01H C017 C01F C01G -0.3(4) . . . . ?
C017 C01F C01G C01J -0.9(4) . . . . ?
C01F C017 C01H C01K 1.5(4) . . . . ?
C01F C01G C01J C01K 1.0(4) . . . . ?
C017 C01H C01K C01J -1.5(5) . . . . ?
C01G C01J C01K C01H 0.3(5) . . . . ?
